data_1512368
loop_
_publ_author_name
'Nickerson, David M.'
'Angeles, Veronica V.'
'Mattson, Anita E.'

_publ_section_title
;
 Urea Activation of Nitrimines: A Mild, Metal-Free Approach to Sterically
 Hindered Enamines.
;
_journal_issue 19
_journal_name_full 'Organic letters'
_journal_page_first 5000
_journal_page_last 5003
_journal_paper_doi 10.1021/ol402310b
_journal_volume 15
_journal_year 2013
_chemical_compound_source 'synthesis as described'
_chemical_formula_moiety 'C11 H12 N2 O3'
_chemical_formula_sum 'C11 H12 N2 O3'
_chemical_formula_weight 220.23
_chemical_name_common 'Mattson 1963'
_space_group_crystal_system monoclinic
_space_group_IT_number 15
_space_group_name_Hall '-C 2yc'
_space_group_name_H-M_alt 'C 1 2/c 1'
_symmetry_space_group_name_Hall '-C 2yc'
_symmetry_space_group_name_H-M 'C 1 2/c 1'
_atom_sites_solution_hydrogens geom
_atom_sites_solution_primary direct
_atom_sites_solution_secondary difmap
_audit_conform_dict_location ftp://ftp.iucr.org/pub/cif_core.dic
_audit_conform_dict_name cif_core.dic
_audit_conform_dict_version 2.4
_audit_creation_date 2013-08-06T16:25:45-00:00
_audit_creation_method 'WinGX routine CIF_UPDATE'
_cell_angle_alpha 90
_cell_angle_beta 101.608(2)
_cell_angle_gamma 90
_cell_formula_units_Z 8
_cell_length_a 13.0629(3)
_cell_length_b 11.4911(4)
_cell_length_c 14.3136(5)
_cell_measurement_reflns_used 2529
_cell_measurement_temperature 150(2)
_cell_measurement_theta_max 27.485
_cell_measurement_theta_min 1.018
_cell_measurement_wavelength 0.71073
_cell_volume 2104.63(12)
_computing_cell_refinement 'HKL Scalepack (Otwinowski & Minor 1997)'
_computing_data_collection 'Collect (Bruker AXS BV, 1997-2004)'
_computing_data_reduction 'HKL Denzo and Scalepack (Otwinowski & Minor 1997)'
_computing_molecular_graphics 'Ortep-3 for Windows (Farrugia, 1997)'
_computing_publication_material 'WinGX publication routines (Farrugia, 1999)'
_computing_structure_refinement 'SHELXL-2013 (Sheldrick, 2013)'
_computing_structure_solution 'SHELXS-97 (Sheldrick, 2008)'
_diffrn_ambient_temperature 150(2)
_diffrn_detector 'CCD plate'
_diffrn_detector_area_resol_mean 9
_diffrn_measured_fraction_theta_full 0.998
_diffrn_measured_fraction_theta_max 0.999
_diffrn_measurement_device '95mm CCD camera on \k-goniostat'
_diffrn_measurement_device_type 'Nonius KappaCCD'
_diffrn_measurement_method 'phi and omega scans'
_diffrn_orient_matrix_type 'by Bruker AXS Collect from scalepack cell'
_diffrn_orient_matrix_UB_11 -0.315186E-1
_diffrn_orient_matrix_UB_12 0.154E-3
_diffrn_orient_matrix_UB_13 0.581419E-1
_diffrn_orient_matrix_UB_21 0.714317E-1
_diffrn_orient_matrix_UB_22 0.42275E-2
_diffrn_orient_matrix_UB_23 0.412546E-1
_diffrn_orient_matrix_UB_31 -0.34183E-2
_diffrn_orient_matrix_UB_32 0.86921E-1
_diffrn_orient_matrix_UB_33 -0.21095E-2
_diffrn_radiation_monochromator 'horizonally mounted graphite crystal'
_diffrn_radiation_probe x-ray
_diffrn_radiation_type MoK\a
_diffrn_radiation_wavelength 0.71073
_diffrn_reflns_av_R_equivalents 0.035
_diffrn_reflns_Laue_measured_fraction_full 0.998
_diffrn_reflns_Laue_measured_fraction_max 0.999
_diffrn_reflns_limit_h_max 16
_diffrn_reflns_limit_h_min -16
_diffrn_reflns_limit_k_max 14
_diffrn_reflns_limit_k_min -14
_diffrn_reflns_limit_l_max 18
_diffrn_reflns_limit_l_min -18
_diffrn_reflns_number 19998
_diffrn_reflns_point_group_measured_fraction_full 0.998
_diffrn_reflns_point_group_measured_fraction_max 0.999
_diffrn_reflns_theta_full 25.242
_diffrn_reflns_theta_max 27.487
_diffrn_reflns_theta_min 2.382
_diffrn_source 'Enraf Nonius FR590'
_exptl_absorpt_coefficient_mu 0.103
_exptl_absorpt_correction_T_max 0.988
_exptl_absorpt_correction_T_min 0.814
_exptl_absorpt_correction_type multi-scan
_exptl_absorpt_process_details 'HKL Scalepack (Otwinowski & Minor, 1997)'
_exptl_crystal_colour colourless
_exptl_crystal_density_diffrn 1.39
_exptl_crystal_density_method 'not measured'
_exptl_crystal_description 'rectangular plate'
_exptl_crystal_F_000 928
_exptl_crystal_size_max 0.42
_exptl_crystal_size_mid 0.23
_exptl_crystal_size_min 0.12
_refine_diff_density_max 0.241
_refine_diff_density_min -0.205
_refine_diff_density_rms 0.044
_refine_ls_extinction_method none
_refine_ls_goodness_of_fit_ref 1.055
_refine_ls_hydrogen_treatment constr
_refine_ls_matrix_type full
_refine_ls_number_parameters 146
_refine_ls_number_reflns 2414
_refine_ls_number_restraints 0
_refine_ls_restrained_S_all 1.055
_refine_ls_R_factor_all 0.0587
_refine_ls_R_factor_gt 0.0422
_refine_ls_shift/su_max 0.001
_refine_ls_shift/su_mean 0
_refine_ls_structure_factor_coef Fsqd
_refine_ls_weighting_details 'w=1/[\s^2^(Fo^2^)+(0.0571P)^2^+0.8696P] where P=(Fo^2^+2Fc^2^)/3'
_refine_ls_weighting_scheme calc
_refine_ls_wR_factor_gt 0.1034
_refine_ls_wR_factor_ref 0.1127
_reflns_number_gt 1841
_reflns_number_total 2414
_reflns_threshold_expression 'I > 2\s(I)'
_cod_data_source_file ol402310b_si_002.cif
_cod_data_source_block Mattson1963
_cod_database_code 1512368

loop_
_symmetry_equiv_pos_site_id
_symmetry_equiv_pos_as_xyz
1 x,y,z
2 -x,y,1/2-z
3 -x,-y,-z
4 x,-y,1/2+z
5 1/2+x,1/2+y,z
6 1/2-x,1/2+y,1/2-z
7 1/2-x,1/2-y,-z
8 1/2+x,1/2-y,1/2+z

loop_
_atom_site_label
_atom_site_type_symbol
_atom_site_fract_x
_atom_site_fract_y
_atom_site_fract_z
_atom_site_U_iso_or_equiv
_atom_site_adp_type
_atom_site_occupancy
_atom_site_calc_flag
C1 C 0.42988(9) 0.86170(11) 0.53587(9) 0.0270(3) Uani 1 d
C2 C 0.53886(10) 0.82204(11) 0.55941(9) 0.0274(3) Uani 1 d
C3 C 0.59415(10) 0.79378(13) 0.47921(9) 0.0350(3) Uani 1 d
H3A H 0.643 0.7282 0.4988 0.042 Uiso 1 calc
H3B H 0.6358 0.862 0.467 0.042 Uiso 1 calc
C4 C 0.51857(10) 0.76145(13) 0.38795(10) 0.0366(3) Uani 1 d
H4A H 0.5575 0.7511 0.3359 0.044 Uiso 1 calc
H4B H 0.4842 0.6867 0.397 0.044 Uiso 1 calc
C5 C 0.43664(10) 0.85451(13) 0.36032(9) 0.0336(3) Uani 1 d
H5A H 0.3864 0.8301 0.3023 0.04 Uiso 1 calc
H5B H 0.4703 0.9277 0.3457 0.04 Uiso 1 calc
C6 C 0.37926(10) 0.87526(11) 0.44051(9) 0.0281(3) Uani 1 d
C7 C 0.27400(10) 0.90659(12) 0.41884(10) 0.0306(3) Uani 1 d
H7 H 0.2395 0.9154 0.3542 0.037 Uiso 1 calc
C8 C 0.21946(10) 0.92489(12) 0.49137(10) 0.0315(3) Uani 1 d
C9 C 0.27010(10) 0.91484(12) 0.58667(10) 0.0334(3) Uani 1 d
H9 H 0.2332 0.9299 0.6362 0.04 Uiso 1 calc
C10 C 0.37342(10) 0.88316(12) 0.60848(10) 0.0311(3) Uani 1 d
H10 H 0.4075 0.8756 0.6734 0.037 Uiso 1 calc
C11 C 0.05929(11) 0.95207(13) 0.37922(11) 0.0407(4) Uani 1 d
H11A H 0.0862 1.0136 0.3434 0.061 Uiso 1 calc
H11B H -0.015 0.9658 0.378 0.061 Uiso 1 calc
H11C H 0.068 0.8764 0.3501 0.061 Uiso 1 calc
N1 N 0.58116(8) 0.81438(10) 0.64877(8) 0.0329(3) Uani 1 d
N2 N 0.68508(9) 0.77067(11) 0.66883(8) 0.0347(3) Uani 1 d
O1 O 0.75567(8) 0.84140(10) 0.68326(9) 0.0522(3) Uani 1 d
O2 O 0.69628(9) 0.66605(10) 0.67829(8) 0.0500(3) Uani 1 d
O3 O 0.11576(7) 0.95263(9) 0.47585(7) 0.0403(3) Uani 1 d

loop_
_atom_site_aniso_label
_atom_site_aniso_U_11
_atom_site_aniso_U_22
_atom_site_aniso_U_33
_atom_site_aniso_U_23
_atom_site_aniso_U_13
_atom_site_aniso_U_12
C1 0.0256(6) 0.0261(7) 0.0304(7) -0.0016(5) 0.0085(5) -0.0008(5)
C2 0.0272(6) 0.0255(6) 0.0307(7) 0.0005(5) 0.0084(5) -0.0020(5)
C3 0.0258(6) 0.0482(9) 0.0325(7) 0.0014(6) 0.0099(5) 0.0078(6)
C4 0.0345(7) 0.0444(8) 0.0335(7) -0.0044(6) 0.0131(6) 0.0052(6)
C5 0.0282(6) 0.0455(8) 0.0272(7) -0.0043(6) 0.0061(5) 0.0015(6)
C6 0.0257(6) 0.0271(7) 0.0325(7) -0.0034(5) 0.0080(5) -0.0015(5)
C7 0.0269(6) 0.0308(7) 0.0337(7) -0.0020(5) 0.0051(5) -0.0002(5)
C8 0.0239(6) 0.0283(7) 0.0435(8) -0.0019(6) 0.0098(5) 0.0010(5)
C9 0.0318(7) 0.0347(7) 0.0379(7) -0.0010(6) 0.0172(6) 0.0011(6)
C10 0.0317(6) 0.0330(7) 0.0304(7) -0.0002(6) 0.0106(5) 0.0010(5)
C11 0.0249(7) 0.0395(8) 0.0558(9) -0.0005(7) 0.0035(6) 0.0020(6)
N1 0.0260(6) 0.0413(7) 0.0317(6) 0.0005(5) 0.0069(4) 0.0044(5)
N2 0.0291(6) 0.0445(7) 0.0300(6) 0.0024(5) 0.0049(4) 0.0057(5)
O1 0.0295(6) 0.0527(7) 0.0726(8) 0.0069(6) 0.0065(5) -0.0031(5)
O2 0.0456(6) 0.0405(7) 0.0577(7) 0.0037(5) -0.0039(5) 0.0091(5)
O3 0.0245(5) 0.0468(6) 0.0508(6) -0.0015(5) 0.0108(4) 0.0059(4)

loop_
_atom_type_symbol
_atom_type_description
_atom_type_scat_dispersion_real
_atom_type_scat_dispersion_imag
_atom_type_scat_source
C C 0.0033 0.0016 'International Tables Vol C Tables 4.2.6.8 and 6.1.1.4'
H H 0 0 'International Tables Vol C Tables 4.2.6.8 and 6.1.1.4'
N N 0.0061 0.0033 'International Tables Vol C Tables 4.2.6.8 and 6.1.1.4'
O O 0.0106 0.006 'International Tables Vol C Tables 4.2.6.8 and 6.1.1.4'

loop_
_geom_angle_atom_site_label_1
_geom_angle_atom_site_label_2
_geom_angle_atom_site_label_3
_geom_angle
C6 C1 C10 118.94(11)
C6 C1 C2 120.27(11)
C10 C1 C2 120.75(12)
N1 C2 C1 116.80(11)
N1 C2 C3 124.35(11)
C1 C2 C3 118.85(11)
C2 C3 C4 112.31(10)
C2 C3 H3A 109.1
C4 C3 H3A 109.1
C2 C3 H3B 109.1
C4 C3 H3B 109.1
H3A C3 H3B 107.9
C5 C4 C3 110.90(12)
C5 C4 H4A 109.5
C3 C4 H4A 109.5
C5 C4 H4B 109.5
C3 C4 H4B 109.5
H4A C4 H4B 108
C4 C5 C6 110.30(11)
C4 C5 H5A 109.6
C6 C5 H5A 109.6
C4 C5 H5B 109.6
C6 C5 H5B 109.6
H5A C5 H5B 108.1
C7 C6 C1 119.76(12)
C7 C6 C5 119.31(12)
C1 C6 C5 120.92(11)
C8 C7 C6 120.28(12)
C8 C7 H7 119.9
C6 C7 H7 119.9
O3 C8 C7 123.72(12)
O3 C8 C9 115.96(12)
C7 C8 C9 120.31(12)
C10 C9 C8 119.69(12)
C10 C9 H9 120.2
C8 C9 H9 120.2
C9 C10 C1 120.97(12)
C9 C10 H10 119.5
C1 C10 H10 119.5
O3 C11 H11A 109.5
O3 C11 H11B 109.5
H11A C11 H11B 109.5
O3 C11 H11C 109.5
H11A C11 H11C 109.5
H11B C11 H11C 109.5
C2 N1 N2 115.17(10)
O1 N2 O2 124.92(12)
O1 N2 N1 117.33(12)
O2 N2 N1 117.43(12)
C8 O3 C11 117.25(11)

loop_
_geom_bond_atom_site_label_1
_geom_bond_atom_site_label_2
_geom_bond_distance
C1 C6 1.4006(18)
C1 C10 1.4119(17)
C1 C2 1.4680(17)
C2 N1 1.2902(17)
C2 C3 1.5095(18)
C3 C4 1.517(2)
C3 H3A 0.99
C3 H3B 0.99
C4 C5 1.5083(19)
C4 H4A 0.99
C4 H4B 0.99
C5 C6 1.5107(17)
C5 H5A 0.99
C5 H5B 0.99
C6 C7 1.3946(17)
C7 C8 1.3883(18)
C7 H7 0.95
C8 O3 1.3655(15)
C8 C9 1.3959(19)
C9 C10 1.3719(19)
C9 H9 0.95
C10 H10 0.95
C11 O3 1.4306(18)
C11 H11A 0.98
C11 H11B 0.98
C11 H11C 0.98
N1 N2 1.4216(15)
N2 O1 1.2153(16)
N2 O2 1.2154(16)

loop_
_geom_hbond_atom_site_label_D
_geom_hbond_atom_site_label_H
_geom_hbond_atom_site_label_A
_geom_hbond_distance_DH
_geom_hbond_distance_HA
_geom_hbond_distance_DA
_geom_hbond_angle_DHA
_geom_hbond_site_symmetry_A
C3 H3A O2 0.99 2.62 3.2441(17) 120.9 .
C7 H7 O2 0.95 2.64 3.4894(17) 149.3 8_464

loop_
_geom_torsion_atom_site_label_1
_geom_torsion_atom_site_label_2
_geom_torsion_atom_site_label_3
_geom_torsion_atom_site_label_4
_geom_torsion
C6 C1 C2 N1 178.31(12)
C10 C1 C2 N1 -3.73(19)
C6 C1 C2 C3 -1.35(18)
C10 C1 C2 C3 176.62(12)
N1 C2 C3 C4 155.98(13)
C1 C2 C3 C4 -24.39(17)
C2 C3 C4 C5 53.72(16)
C3 C4 C5 C6 -56.75(15)
C10 C1 C6 C7 -1.64(19)
C2 C1 C6 C7 176.36(12)
C10 C1 C6 C5 179.37(12)
C2 C1 C6 C5 -2.63(19)
C4 C5 C6 C7 -147.18(13)
C4 C5 C6 C1 31.81(17)
C1 C6 C7 C8 0.3(2)
C5 C6 C7 C8 179.33(12)
C6 C7 C8 O3 -178.17(12)
C6 C7 C8 C9 1.5(2)
O3 C8 C9 C10 177.69(12)
C7 C8 C9 C10 -2.0(2)
C8 C9 C10 C1 0.7(2)
C6 C1 C10 C9 1.1(2)
C2 C1 C10 C9 -176.84(12)
C1 C2 N1 N2 177.26(11)
C3 C2 N1 N2 -3.11(19)
C2 N1 N2 O1 96.18(15)
C2 N1 N2 O2 -90.00(15)
C7 C8 O3 C11 5.84(19)
C9 C8 O3 C11 -173.87(12)
